data_7059978
loop_
_publ_author_name
'Li, Jiaxin'
'Ma, Yanping'
'Hu, Xinquan'
'Flisak, Zygmunt'
'Tongling, Liang'
'Sun, Wen-Hua'

_publ_section_title
;
 2-(N,N-Diethylaminomethyl)-6,7-trihydroquinolinyl-8-ylideneamine-Ni(ii)
 chlorides: application in ethylene dimerization and trimerization
;
_journal_issue 39
_journal_name_full 'New Journal of Chemistry'
_journal_page_first 17047
_journal_page_last 17052
_journal_paper_doi 10.1039/D0NJ04003G
_journal_volume 44
_journal_year 2020
_chemical_formula_moiety 'C26 H37 Cl2 N3 Ni'
_chemical_formula_sum 'C26 H37 Cl2 N3 Ni'
_chemical_formula_weight 521.19
_space_group_crystal_system triclinic
_space_group_IT_number 2
_space_group_name_Hall '-P 1'
_space_group_name_H-M_alt 'P -1'
_atom_sites_solution_hydrogens geom
_atom_sites_solution_primary direct
_audit_creation_date 2019-06-28
_audit_creation_method
;
Olex2 1.2
(compiled 2017.08.10 svn.r3458 for OlexSys, GUI svn.r5381)
;
_audit_update_record
;
2020-05-27 deposited with the CCDC.	2020-09-11 downloaded from the CCDC.
;
_cell_angle_alpha 94.937(2)
_cell_angle_beta 95.5750(10)
_cell_angle_gamma 92.089(2)
_cell_formula_units_Z 2
_cell_length_a 9.5112(2)
_cell_length_b 10.9618(3)
_cell_length_c 12.9408(2)
_cell_measurement_reflns_used 13349
_cell_measurement_temperature 170.00(11)
_cell_measurement_theta_max 75.2230
_cell_measurement_theta_min 4.0420
_cell_volume 1336.48(5)
_computing_cell_refinement 'CrysAlisPro 1.171.40.14e (Rigaku OD, 2018)'
_computing_data_collection 'CrysAlisPro 1.171.40.14e (Rigaku OD, 2018)'
_computing_data_reduction 'CrysAlisPro 1.171.40.14e (Rigaku OD, 2018)'
_computing_molecular_graphics 'Olex2 (Dolomanov et al., 2009)'
_computing_publication_material 'Olex2 (Dolomanov et al., 2009)'
_computing_structure_refinement 'ShelXL (Sheldrick, 2015)'
_computing_structure_solution 'SIR2004 (Burla et al., 2007)'
_diffrn_ambient_environment N~2~
_diffrn_ambient_temperature 170.00(11)
_diffrn_detector 'CCD plate'
_diffrn_detector_type HyPix
_diffrn_measured_fraction_theta_full 0.999
_diffrn_measured_fraction_theta_max 0.959
_diffrn_measurement_details
;
List of Runs (angles in degrees, time in seconds):

  # Type    Start    End  Width  t~exp~   \w     \q     \k     \f   Frames
#--------------------------------------------------------------------------
  1  \w    -64.00 -39.00   0.50    0.05    --  -47.20 146.00  14.00   50
  2  \w    -90.00 -58.00   0.50    0.05    --  -47.20-146.00 -36.00   64
  3  \w    -95.00 -62.00   0.50    0.05    --  -47.20 125.00-151.00   66
  4  \w   -101.00 -75.00   0.50    0.05    --  -47.20-125.00 130.00   52
  5  \w     27.00  91.00   0.50    0.05    --   47.20-125.00 130.00  128
  6  \w     45.00 106.00   0.50    0.05    --   47.20-146.00 -36.00  122
  7  \w     67.00  94.00   0.50    0.05    --   47.20 146.00  14.00   54
  8  \w   -116.00 -90.00   0.50    0.05    --  -99.00 125.00-151.00   52
  9  \w   -134.00 -67.00   0.50    0.05    --  -99.00-146.00 -36.00  134
 10  \w   -110.00 -78.00   0.50    0.05    --  -99.00 146.00  14.00   64
 11  \w    102.00 131.00   0.50    0.05    --  103.25-146.00 -36.00   58
 12  \w    123.00 148.00   0.50    0.05    --  103.25 125.00-151.00   50
 13  \w     99.00 140.00   0.50    0.05    --  103.25 146.00  14.00   82
 14  \w     32.00 112.00   0.50    0.05    --  103.25-125.00 130.00  160
 15  \w   -120.00 -25.00   0.50    0.05    --  -47.20 -77.00 -30.00  190
 16  \w    -59.00  24.00   0.50    0.05    --  -47.20  19.00 -60.00  166
 17  \w     73.00 114.00   0.50    0.05    --   47.20  38.00 -60.00   82
 18  \w   -111.00 -86.00   0.50    0.05    --  -99.00  30.00  90.00   50
 19  \w    -70.00 -25.00   0.50    0.05    --  -99.00  30.00  90.00   90
 20  \w   -162.00 -87.00   0.50    0.05    --  -99.00 -30.00-180.00  150
 21  \w   -167.00 -88.00   0.50    0.05    --  -99.00 -45.00 120.00  158
 22  \w     52.00 109.00   0.50    0.05    --  103.25 -94.00  30.00  114
 23  \w     32.00  91.00   0.50    0.05    --  103.25 -61.00-150.00  118
 24  \w     33.00 111.00   0.50    0.05    --  103.25 -45.00  90.00  156
 25  \w     91.00 163.00   0.50    0.05    --  103.25  30.00  30.00  144
 26  \w     33.00  93.00   0.50    0.05    --  103.25 -94.00   0.00  120
 27  \w     31.00 103.00   0.50    0.05    --  103.25 -94.00 -90.00  144
 28  \w     57.00 119.00   0.50    0.05    --  103.25 -61.00  90.00  124
 29  \w     94.00 165.00   0.50    0.05    --  103.25  45.00 -60.00  142
 30  \w    129.00 169.00   0.50    0.05    --  103.25  45.00-150.00   80
 31  \w     77.00 108.00   0.50    0.05    --  103.25 -94.00-180.00   62
 32  \w     36.00  90.00   0.50    0.05    --  103.25 -45.00 -90.00  108
;
_diffrn_measurement_device 'four-circle diffractometer'
_diffrn_measurement_device_type 'XtaLAB Synergy R, HyPix'
_diffrn_measurement_method '\w scans'
_diffrn_orient_matrix_type 'CrysAlisPro convention (1999,Acta A55,543-557)'
_diffrn_orient_matrix_UB_11 -0.0111570000
_diffrn_orient_matrix_UB_12 0.0264646000
_diffrn_orient_matrix_UB_13 0.1177100000
_diffrn_orient_matrix_UB_21 -0.1597321000
_diffrn_orient_matrix_UB_22 0.0174987000
_diffrn_orient_matrix_UB_23 -0.0221973000
_diffrn_orient_matrix_UB_31 -0.0300162000
_diffrn_orient_matrix_UB_32 -0.1375963000
_diffrn_orient_matrix_UB_33 0.0087143000
_diffrn_radiation_monochromator mirror
_diffrn_radiation_probe x-ray
_diffrn_radiation_type CuK\a
_diffrn_radiation_wavelength 1.54184
_diffrn_reflns_av_R_equivalents 0.0198
_diffrn_reflns_av_unetI/netI 0.0177
_diffrn_reflns_Laue_measured_fraction_full 0.999
_diffrn_reflns_Laue_measured_fraction_max 0.959
_diffrn_reflns_limit_h_max 11
_diffrn_reflns_limit_h_min -11
_diffrn_reflns_limit_k_max 10
_diffrn_reflns_limit_k_min -13
_diffrn_reflns_limit_l_max 15
_diffrn_reflns_limit_l_min -16
_diffrn_reflns_number 16013
_diffrn_reflns_point_group_measured_fraction_full 0.999
_diffrn_reflns_point_group_measured_fraction_max 0.959
_diffrn_reflns_theta_full 67.684
_diffrn_reflns_theta_max 75.504
_diffrn_reflns_theta_min 4.052
_diffrn_source 'Rotating-anode X-ray tube'
_diffrn_source_type 'PhotonJet R (Cu) X-ray Source'
_exptl_absorpt_coefficient_mu 3.011
_exptl_absorpt_correction_T_max 1.00000
_exptl_absorpt_correction_T_min 0.58287
_exptl_absorpt_correction_type multi-scan
_exptl_absorpt_process_details
;
CrysAlisPro 1.171.40.14e (Rigaku Oxford Diffraction, 2018)
Empirical absorption correction using spherical harmonics,
 implemented in SCALE3 ABSPACK scaling algorithm.
;
_exptl_crystal_colour red
_exptl_crystal_colour_primary red
_exptl_crystal_density_diffrn 1.295
_exptl_crystal_description block
_exptl_crystal_F_000 552
_exptl_crystal_size_max 0.5
_exptl_crystal_size_mid 0.3
_exptl_crystal_size_min 0.25
_refine_diff_density_max 0.283
_refine_diff_density_min -0.365
_refine_diff_density_rms 0.058
_refine_ls_extinction_method none
_refine_ls_goodness_of_fit_ref 1.112
_refine_ls_hydrogen_treatment constr
_refine_ls_matrix_type full
_refine_ls_number_parameters 295
_refine_ls_number_reflns 5313
_refine_ls_number_restraints 0
_refine_ls_restrained_S_all 1.112
_refine_ls_R_factor_all 0.0339
_refine_ls_R_factor_gt 0.0293
_refine_ls_shift/su_max 0.000
_refine_ls_shift/su_mean 0.000
_refine_ls_structure_factor_coef Fsqd
_refine_ls_weighting_details 'w=1/[\s^2^(Fo^2^)+(0.0420P)^2^+0.6890P] where P=(Fo^2^+2Fc^2^)/3'
_refine_ls_weighting_scheme calc
_refine_ls_wR_factor_gt 0.0782
_refine_ls_wR_factor_ref 0.0886
_reflns_Friedel_coverage 0.000
_reflns_number_gt 4985
_reflns_number_total 5313
_reflns_threshold_expression 'I > 2\s(I)'
_cod_data_source_file d0nj04003g2.cif
_cod_data_source_block Ni3
_cod_depositor_comments 'Adding full bibliography for 7059977--7059978.cif.'
_cod_database_code 7059978
_shelx_shelxl_version_number 2018/3
_chemical_oxdiff_usercomment 'C H N Ni Cl'
_shelx_space_group_comment
;
The symmetry employed for this shelxl refinement is uniquely defined
by the following loop, which should always be used as a source of
symmetry information in preference to the above space-group names.
They are only intended as comments.
;
_reflns_odcompleteness_completeness 99.92
_reflns_odcompleteness_iscentric 1
_reflns_odcompleteness_theta 68.13
_olex2_refinement_description
;
1. Fixed Uiso
 At 1.2 times of:
  All C(H) groups, All C(H,H) groups
 At 1.5 times of:
  All C(H,H,H) groups
2.a Ternary CH refined with riding coordinates:
 C20(H20), C17(H17)
2.b Secondary CH2 refined with riding coordinates:
 C1(H1A,H1B), C23(H23A,H23B), C25(H25A,H25B), C6(H6A,H6B), C8(H8A,H8B), C7(H7A,
 H7B)
2.c Aromatic/amide H refined with riding coordinates:
 C3(H3), C4(H4), C14(H14), C13(H13), C15(H15)
2.d Idealised Me refined as rotating group:
 C24(H24A,H24B,H24C), C26(H26A,H26B,H26C), C21(H21A,H21B,H21C), C19(H19A,H19B,
 H19C), C22(H22A,H22B,H22C), C18(H18A,H18B,H18C)
;
_olex2_submission_special_instructions 'No special instructions were received'
_oxdiff_exptl_absorpt_empirical_details
;
Empirical correction (ABSPACK) includes:
- Absorption correction using spherical harmonics
- Frame scaling
;
_oxdiff_exptl_absorpt_empirical_full_max 1.521
_oxdiff_exptl_absorpt_empirical_full_min 0.675

loop_
_space_group_symop_operation_xyz
'x, y, z'
'-x, -y, -z'

loop_
_atom_site_label
_atom_site_type_symbol
_atom_site_fract_x
_atom_site_fract_y
_atom_site_fract_z
_atom_site_U_iso_or_equiv
_atom_site_adp_type
_atom_site_occupancy
_atom_site_site_symmetry_order
_atom_site_calc_flag
_atom_site_refinement_flags_posn
_atom_site_refinement_flags_adp
_atom_site_refinement_flags_occupancy
_atom_site_disorder_assembly
_atom_site_disorder_group
Ni1 Ni 0.21410(3) 0.72123(2) 0.36702(2) 0.02366(9) Uani 1 1 d . . . . .
Cl1 Cl 0.14482(4) 0.91517(4) 0.34173(3) 0.03216(11) Uani 1 1 d . . . . .
Cl2 Cl 0.03171(4) 0.58512(4) 0.32298(3) 0.03562(11) Uani 1 1 d . . . . .
N2 N 0.41200(13) 0.77510(12) 0.41887(10) 0.0241(3) Uani 1 1 d . . . . .
N3 N 0.32780(13) 0.68522(12) 0.22905(10) 0.0239(3) Uani 1 1 d . . . . .
N1 N 0.20220(14) 0.73367(12) 0.53682(10) 0.0267(3) Uani 1 1 d . . . . .
C10 C 0.50947(16) 0.77651(14) 0.35034(13) 0.0259(3) Uani 1 1 d . . . . .
C2 C 0.44367(17) 0.81793(14) 0.51760(13) 0.0274(3) Uani 1 1 d . . . . .
C11 C 0.27448(16) 0.62378(16) 0.12891(12) 0.0264(3) Uani 1 1 d . . . . .
C9 C 0.45824(16) 0.72318(15) 0.24408(13) 0.0272(3) Uani 1 1 d . . . . .
C5 C 0.64758(17) 0.82151(15) 0.37844(14) 0.0303(3) Uani 1 1 d . . . . .
C12 C 0.20546(17) 0.69172(17) 0.05386(13) 0.0312(4) Uani 1 1 d . . . . .
C1 C 0.32181(18) 0.81713(16) 0.58374(13) 0.0314(4) Uani 1 1 d . . . . .
H1A H 0.354584 0.792180 0.651750 0.038 Uiso 1 1 calc R . . . .
H1B H 0.288899 0.899636 0.593669 0.038 Uiso 1 1 calc R . . . .
C3 C 0.57999(18) 0.86582(16) 0.55218(14) 0.0323(4) Uani 1 1 d . . . . .
H3 H 0.602211 0.897042 0.621200 0.039 Uiso 1 1 calc R . . . .
C16 C 0.28871(18) 0.49750(16) 0.11151(13) 0.0300(3) Uani 1 1 d . . . . .
C23 C 0.21328(19) 0.60933(16) 0.57408(14) 0.0331(4) Uani 1 1 d . . . . .
H23A H 0.126657 0.561658 0.549746 0.040 Uiso 1 1 calc R . . . .
H23B H 0.221117 0.617315 0.649678 0.040 Uiso 1 1 calc R . . . .
C4 C 0.68062(18) 0.86620(16) 0.48303(15) 0.0341(4) Uani 1 1 d . . . . .
H4 H 0.771963 0.896520 0.505913 0.041 Uiso 1 1 calc R . . . .
C25 C 0.06497(19) 0.78462(18) 0.56346(14) 0.0349(4) Uani 1 1 d . . . . .
H25A H -0.011559 0.730156 0.529437 0.042 Uiso 1 1 calc R . . . .
H25B H 0.055732 0.863175 0.534804 0.042 Uiso 1 1 calc R . . . .
C20 C 0.3659(2) 0.42258(17) 0.19120(15) 0.0381(4) Uani 1 1 d . . . . .
H20 H 0.407166 0.479856 0.249489 0.046 Uiso 1 1 calc R . . . .
C14 C 0.1588(2) 0.5029(2) -0.05830(14) 0.0418(5) Uani 1 1 d . . . . .
H14 H 0.118824 0.462060 -0.120797 0.050 Uiso 1 1 calc R . . . .
C13 C 0.14873(19) 0.6277(2) -0.04006(14) 0.0399(4) Uani 1 1 d . . . . .
H13 H 0.103039 0.670624 -0.091457 0.048 Uiso 1 1 calc R . . . .
C17 C 0.1892(2) 0.82811(18) 0.07316(15) 0.0383(4) Uani 1 1 d . . . . .
H17 H 0.235986 0.854470 0.142745 0.046 Uiso 1 1 calc R . . . .
C15 C 0.22859(19) 0.43890(18) 0.01663(14) 0.0369(4) Uani 1 1 d . . . . .
H15 H 0.235774 0.354703 0.003676 0.044 Uiso 1 1 calc R . . . .
C24 C 0.3370(2) 0.53963(18) 0.53875(17) 0.0413(4) Uani 1 1 d . . . . .
H24A H 0.331301 0.532171 0.463987 0.062 Uiso 1 1 calc GR . . . .
H24B H 0.334489 0.459452 0.563272 0.062 Uiso 1 1 calc GR . . . .
H24C H 0.423823 0.583020 0.566581 0.062 Uiso 1 1 calc GR . . . .
C6 C 0.75100(18) 0.82233(19) 0.29789(17) 0.0420(4) Uani 1 1 d . . . . .
H6A H 0.807495 0.750604 0.301209 0.050 Uiso 1 1 calc R . . . .
H6B H 0.814246 0.894485 0.312666 0.050 Uiso 1 1 calc R . . . .
C8 C 0.5644(2) 0.7166(2) 0.16604(16) 0.0421(5) Uani 1 1 d . . . . .
H8A H 0.516422 0.719394 0.096665 0.051 Uiso 1 1 calc R . . . .
H8B H 0.611016 0.639527 0.168037 0.051 Uiso 1 1 calc R . . . .
C26 C 0.0469(2) 0.8023(2) 0.67949(16) 0.0464(5) Uani 1 1 d . . . . .
H26A H -0.042006 0.838325 0.689009 0.070 Uiso 1 1 calc GR . . . .
H26B H 0.122424 0.855462 0.714486 0.070 Uiso 1 1 calc GR . . . .
H26C H 0.048791 0.724351 0.708034 0.070 Uiso 1 1 calc GR . . . .
C7 C 0.6746(2) 0.8225(2) 0.18843(18) 0.0488(5) Uani 1 1 d . . . . .
H7A H 0.628675 0.899505 0.182153 0.059 Uiso 1 1 calc R . . . .
H7B H 0.742835 0.815512 0.137450 0.059 Uiso 1 1 calc R . . . .
C21 C 0.4871(2) 0.3544(2) 0.1463(2) 0.0559(6) Uani 1 1 d . . . . .
H21A H 0.449188 0.292379 0.092987 0.084 Uiso 1 1 calc GR . . . .
H21B H 0.540475 0.316689 0.200872 0.084 Uiso 1 1 calc GR . . . .
H21C H 0.547762 0.411224 0.117068 0.084 Uiso 1 1 calc GR . . . .
C19 C 0.0332(2) 0.8568(2) 0.07335(19) 0.0529(5) Uani 1 1 d . . . . .
H19A H -0.014496 0.836248 0.004870 0.079 Uiso 1 1 calc GR . . . .
H19B H 0.025224 0.942484 0.093094 0.079 Uiso 1 1 calc GR . . . .
H19C H -0.009287 0.809531 0.122226 0.079 Uiso 1 1 calc GR . . . .
C22 C 0.2645(3) 0.3344(2) 0.2341(2) 0.0642(7) Uani 1 1 d . . . . .
H22A H 0.189640 0.379056 0.262007 0.096 Uiso 1 1 calc GR . . . .
H22B H 0.314378 0.293636 0.288315 0.096 Uiso 1 1 calc GR . . . .
H22C H 0.225372 0.274813 0.179209 0.096 Uiso 1 1 calc GR . . . .
C18 C 0.2612(3) 0.9001(2) -0.0053(2) 0.0627(7) Uani 1 1 d . . . . .
H18A H 0.359556 0.882354 -0.002052 0.094 Uiso 1 1 calc GR . . . .
H18B H 0.252227 0.986358 0.011451 0.094 Uiso 1 1 calc GR . . . .
H18C H 0.216915 0.876778 -0.074371 0.094 Uiso 1 1 calc GR . . . .

loop_
_atom_site_aniso_label
_atom_site_aniso_U_11
_atom_site_aniso_U_22
_atom_site_aniso_U_33
_atom_site_aniso_U_23
_atom_site_aniso_U_13
_atom_site_aniso_U_12
Ni1 0.01858(14) 0.02741(15) 0.02413(15) 0.00308(11) -0.00141(10) -0.00264(10)
Cl1 0.0324(2) 0.0292(2) 0.0336(2) 0.00369(15) -0.00426(16) 0.00197(15)
Cl2 0.0282(2) 0.0427(2) 0.0338(2) 0.00066(17) 0.00014(16) -0.01406(17)
N2 0.0202(6) 0.0256(6) 0.0258(7) 0.0054(5) -0.0028(5) -0.0014(5)
N3 0.0203(6) 0.0284(7) 0.0226(6) 0.0051(5) -0.0014(5) 0.0000(5)
N1 0.0248(7) 0.0295(7) 0.0258(7) 0.0039(5) 0.0019(5) 0.0000(5)
C10 0.0208(7) 0.0250(7) 0.0310(8) 0.0035(6) -0.0024(6) 0.0003(6)
C2 0.0295(8) 0.0244(8) 0.0271(8) 0.0049(6) -0.0049(6) -0.0014(6)
C11 0.0193(7) 0.0385(9) 0.0208(7) 0.0030(6) 0.0005(6) -0.0023(6)
C9 0.0212(7) 0.0311(8) 0.0288(8) 0.0029(6) 0.0011(6) -0.0009(6)
C5 0.0197(7) 0.0280(8) 0.0422(9) 0.0028(7) -0.0022(7) 0.0001(6)
C12 0.0221(8) 0.0458(10) 0.0264(8) 0.0084(7) 0.0014(6) 0.0018(7)
C1 0.0338(9) 0.0351(9) 0.0237(8) 0.0010(7) -0.0016(7) -0.0040(7)
C3 0.0307(9) 0.0300(8) 0.0330(9) 0.0023(7) -0.0101(7) -0.0025(7)
C16 0.0274(8) 0.0364(9) 0.0258(8) 0.0021(7) 0.0032(6) -0.0029(7)
C23 0.0357(9) 0.0318(9) 0.0331(9) 0.0097(7) 0.0044(7) -0.0006(7)
C4 0.0224(8) 0.0293(8) 0.0469(10) 0.0016(7) -0.0118(7) -0.0024(6)
C25 0.0315(9) 0.0425(10) 0.0323(9) 0.0057(7) 0.0070(7) 0.0073(7)
C20 0.0502(11) 0.0327(9) 0.0310(9) 0.0031(7) 0.0013(8) 0.0022(8)
C14 0.0295(9) 0.0653(13) 0.0271(9) -0.0075(8) -0.0022(7) -0.0048(8)
C13 0.0275(9) 0.0667(13) 0.0252(8) 0.0086(8) -0.0036(7) 0.0042(8)
C17 0.0350(10) 0.0472(11) 0.0343(9) 0.0144(8) 0.0001(7) 0.0072(8)
C15 0.0322(9) 0.0435(10) 0.0327(9) -0.0062(8) 0.0036(7) -0.0062(7)
C24 0.0447(11) 0.0340(9) 0.0474(11) 0.0112(8) 0.0070(9) 0.0081(8)
C6 0.0194(8) 0.0465(11) 0.0581(12) -0.0043(9) 0.0052(8) -0.0056(7)
C8 0.0270(9) 0.0609(12) 0.0373(10) -0.0052(9) 0.0096(7) -0.0079(8)
C26 0.0502(12) 0.0558(12) 0.0372(10) 0.0083(9) 0.0165(9) 0.0139(10)
C7 0.0328(10) 0.0638(14) 0.0502(12) 0.0002(10) 0.0148(9) -0.0114(9)
C21 0.0454(12) 0.0684(15) 0.0561(14) 0.0160(11) 0.0024(10) 0.0146(11)
C19 0.0415(11) 0.0618(14) 0.0568(13) 0.0123(11) -0.0002(10) 0.0185(10)
C22 0.0724(17) 0.0542(14) 0.0745(17) 0.0292(13) 0.0259(14) 0.0122(12)
C18 0.0707(16) 0.0578(14) 0.0656(16) 0.0269(12) 0.0186(13) 0.0039(12)

loop_
_atom_type_symbol
_atom_type_description
_atom_type_scat_dispersion_real
_atom_type_scat_dispersion_imag
_atom_type_scat_source
C C 0.0181 0.0091 'International Tables Vol C Tables 4.2.6.8 and 6.1.1.4'
H H 0.0000 0.0000 'International Tables Vol C Tables 4.2.6.8 and 6.1.1.4'
Cl Cl 0.3639 0.7018 'International Tables Vol C Tables 4.2.6.8 and 6.1.1.4'
N N 0.0311 0.0180 'International Tables Vol C Tables 4.2.6.8 and 6.1.1.4'
Ni Ni -3.0029 0.5091 'International Tables Vol C Tables 4.2.6.8 and 6.1.1.4'

loop_
_geom_angle_atom_site_label_1
_geom_angle_atom_site_label_2
_geom_angle_atom_site_label_3
_geom_angle
_geom_angle_site_symmetry_1
_geom_angle_site_symmetry_3
_geom_angle_publ_flag
Cl2 Ni1 Cl1 110.193(19) . . ?
N2 Ni1 Cl1 94.28(4) . . ?
N2 Ni1 Cl2 155.52(4) . . ?
N2 Ni1 N3 77.02(5) . . ?
N2 Ni1 N1 79.19(5) . . ?
N3 Ni1 Cl1 99.47(4) . . ?
N3 Ni1 Cl2 98.49(4) . . ?
N3 Ni1 N1 151.97(5) . . ?
N1 Ni1 Cl1 96.87(4) . . ?
N1 Ni1 Cl2 97.02(4) . . ?
C10 N2 Ni1 118.73(11) . . ?
C2 N2 Ni1 120.04(11) . . ?
C2 N2 C10 121.01(14) . . ?
C11 N3 Ni1 128.07(10) . . ?
C9 N3 Ni1 112.93(11) . . ?
C9 N3 C11 118.99(13) . . ?
C1 N1 Ni1 106.22(10) . . ?
C1 N1 C23 111.49(13) . . ?
C1 N1 C25 110.09(14) . . ?
C23 N1 Ni1 109.41(10) . . ?
C23 N1 C25 108.98(13) . . ?
C25 N1 Ni1 110.64(10) . . ?
N2 C10 C9 114.33(13) . . ?
N2 C10 C5 122.49(15) . . ?
C5 C10 C9 123.17(15) . . ?
N2 C2 C1 115.06(14) . . ?
N2 C2 C3 120.19(16) . . ?
C3 C2 C1 124.65(15) . . ?
C12 C11 N3 119.07(15) . . ?
C16 C11 N3 118.78(14) . . ?
C16 C11 C12 122.11(15) . . ?
N3 C9 C10 116.52(14) . . ?
N3 C9 C8 126.91(15) . . ?
C10 C9 C8 116.55(14) . . ?
C10 C5 C4 116.25(16) . . ?
C10 C5 C6 119.96(16) . . ?
C4 C5 C6 123.78(16) . . ?
C11 C12 C17 122.02(16) . . ?
C13 C12 C11 117.34(17) . . ?
C13 C12 C17 120.63(16) . . ?
N1 C1 C2 112.70(13) . . ?
C4 C3 C2 119.18(16) . . ?
C11 C16 C20 122.87(15) . . ?
C15 C16 C11 117.73(16) . . ?
C15 C16 C20 119.39(16) . . ?
N1 C23 C24 114.51(14) . . ?
C3 C4 C5 120.88(15) . . ?
N1 C25 C26 115.47(15) . . ?
C16 C20 C21 111.85(16) . . ?
C22 C20 C16 111.27(18) . . ?
C22 C20 C21 110.84(18) . . ?
C13 C14 C15 119.58(17) . . ?
C14 C13 C12 121.68(17) . . ?
C12 C17 C19 110.57(17) . . ?
C12 C17 C18 112.04(18) . . ?
C19 C17 C18 111.39(18) . . ?
C14 C15 C16 121.53(18) . . ?
C5 C6 C7 111.06(15) . . ?
C9 C8 C7 111.06(16) . . ?
C8 C7 C6 110.95(18) . . ?

loop_
_geom_bond_atom_site_label_1
_geom_bond_atom_site_label_2
_geom_bond_distance
_geom_bond_site_symmetry_2
_geom_bond_publ_flag
Ni1 Cl1 2.2893(5) . ?
Ni1 Cl2 2.2434(4) . ?
Ni1 N2 1.9868(13) . ?
Ni1 N3 2.1905(13) . ?
Ni1 N1 2.2040(14) . ?
N2 C10 1.344(2) . ?
N2 C2 1.325(2) . ?
N3 C11 1.445(2) . ?
N3 C9 1.285(2) . ?
N1 C1 1.481(2) . ?
N1 C23 1.488(2) . ?
N1 C25 1.497(2) . ?
C10 C9 1.477(2) . ?
C10 C5 1.389(2) . ?
C2 C1 1.506(2) . ?
C2 C3 1.398(2) . ?
C11 C12 1.402(2) . ?
C11 C16 1.397(2) . ?
C9 C8 1.495(2) . ?
C5 C4 1.401(3) . ?
C5 C6 1.502(3) . ?
C12 C13 1.399(3) . ?
C12 C17 1.511(3) . ?
C3 C4 1.373(3) . ?
C16 C20 1.523(2) . ?
C16 C15 1.396(2) . ?
C23 C24 1.513(3) . ?
C25 C26 1.525(3) . ?
C20 C21 1.531(3) . ?
C20 C22 1.517(3) . ?
C14 C13 1.377(3) . ?
C14 C15 1.378(3) . ?
C17 C19 1.528(3) . ?
C17 C18 1.535(3) . ?
C6 C7 1.528(3) . ?
C8 C7 1.524(3) . ?
